data_7701693
loop_
_publ_author_name
'Lamb, Jessica V.'
'Buffet, Jean-Charles'
'Matley, Joshua E.'
'Wright, Christopher M. R.'
'Turner, Zo\"e R'
'O'Hare, Dermot'

_publ_section_title
;
 Group 4 permethylindenyl complexes for the polymerisation of l-, d- and
 rac-lactide monomers.
;
_journal_issue 7
_journal_name_full 'Dalton transactions (Cambridge, England : 2003)'
_journal_page_first 2510
_journal_page_last 2520
_journal_paper_doi 10.1039/c8dt04986f
_journal_volume 48
_journal_year 2019
_chemical_formula_moiety 'C22 H28 Cl2 Si Zr'
_chemical_formula_sum 'C22 H28 Cl2 Si Zr'
_chemical_formula_weight 482.65
_space_group_crystal_system monoclinic
_space_group_IT_number 15
_space_group_name_Hall '-I 2ya'
_space_group_name_H-M_alt 'I 1 2/a 1'
_atom_sites_solution_hydrogens geom
_audit_creation_method SHELXL-2014
_audit_update_record
;
2018-06-12 deposited with the CCDC.
2019-01-24 downloaded from the CCDC.
;
_cell_angle_alpha 90
_cell_angle_beta 104.491(2)
_cell_angle_gamma 90
_cell_formula_units_Z 8
_cell_length_a 15.5098(3)
_cell_length_b 10.3095(2)
_cell_length_c 27.3980(5)
_cell_measurement_reflns_used 7258
_cell_measurement_temperature 150(2)
_cell_measurement_theta_max 75.7050
_cell_measurement_theta_min 4.5750
_cell_volume 4241.52(14)
_computing_cell_refinement
;
CrysAlisPro, Agilent Technologies,
Version 1.171.35.21 (release 20-01-2012 CrysAlis171 .NET)
(compiled Jan 23 2012,18:06:46)
;
_computing_data_collection
;
CrysAlisPro, Agilent Technologies,
Version 1.171.35.21 (release 20-01-2012 CrysAlis171 .NET)
(compiled Jan 23 2012,18:06:46)
;
_computing_data_reduction
;
CrysAlisPro, Agilent Technologies,
Version 1.171.35.21 (release 20-01-2012 CrysAlis171 .NET)
(compiled Jan 23 2012,18:06:46)
;
_computing_molecular_graphics
;
ORTEP3 for Windows. Farrugia, L. J. J. Appl. Cryst. 1997, 30, 565.
;
_computing_structure_refinement 'SHELXL-2014 (Sheldrick, 2014)'
_computing_structure_solution
;
SUPERFLIP. Palatinus, L.; Chapuis, G. 
J. Appl. Cryst. 2007, 40, 786-790.
;
_diffrn_ambient_temperature 150(2)
_diffrn_detector_area_resol_mean 10.4102
_diffrn_measured_fraction_theta_full 1.000
_diffrn_measured_fraction_theta_max 0.999
_diffrn_measurement_device_type 'SuperNova, Dual, Cu at zero, Atlas'
_diffrn_measurement_method '\w scans'
_diffrn_radiation_monochromator mirror
_diffrn_radiation_source 'SuperNova (Cu) X-ray Source'
_diffrn_radiation_type CuK\a
_diffrn_radiation_wavelength 1.54184
_diffrn_reflns_av_R_equivalents 0.0337
_diffrn_reflns_av_unetI/netI 0.0285
_diffrn_reflns_Laue_measured_fraction_full 1.000
_diffrn_reflns_Laue_measured_fraction_max 0.999
_diffrn_reflns_limit_h_max 19
_diffrn_reflns_limit_h_min -18
_diffrn_reflns_limit_k_max 12
_diffrn_reflns_limit_k_min -12
_diffrn_reflns_limit_l_max 19
_diffrn_reflns_limit_l_min -34
_diffrn_reflns_number 17499
_diffrn_reflns_point_group_measured_fraction_full 1.000
_diffrn_reflns_point_group_measured_fraction_max 0.999
_diffrn_reflns_theta_full 67.684
_diffrn_reflns_theta_max 74.479
_diffrn_reflns_theta_min 3.332
_exptl_absorpt_coefficient_mu 7.119
_exptl_absorpt_correction_T_max 1.000
_exptl_absorpt_correction_T_min 0.955
_exptl_absorpt_correction_type gaussian
_exptl_absorpt_process_details
;
CrysAlisPro 1.171.38.41 (Rigaku Oxford Diffraction, 2015)
Numerical absorption correction based on gaussian integration over
			a multifaceted crystal model
Empirical absorption correction using spherical harmonics,
 implemented in SCALE3 ABSPACK scaling algorithm.
;
_exptl_crystal_colour orange
_exptl_crystal_density_diffrn 1.512
_exptl_crystal_description shard
_exptl_crystal_F_000 1984
_exptl_crystal_size_max 0.123
_exptl_crystal_size_mid 0.052
_exptl_crystal_size_min 0.036
_refine_diff_density_max 5.959
_refine_diff_density_min -0.733
_refine_diff_density_rms 0.157
_refine_ls_extinction_method none
_refine_ls_goodness_of_fit_ref 1.030
_refine_ls_hydrogen_treatment constr
_refine_ls_matrix_type full
_refine_ls_number_parameters 243
_refine_ls_number_reflns 4332
_refine_ls_number_restraints 0
_refine_ls_restrained_S_all 1.030
_refine_ls_R_factor_all 0.0657
_refine_ls_R_factor_gt 0.0578
_refine_ls_shift/su_max 0.000
_refine_ls_shift/su_mean 0.000
_refine_ls_structure_factor_coef Fsqd
_refine_ls_weighting_details 'w=1/[\s^2^(Fo^2^)+(0.0903P)^2^+41.5989P] where P=(Fo^2^+2Fc^2^)/3'
_refine_ls_weighting_scheme calc
_refine_ls_wR_factor_gt 0.1514
_refine_ls_wR_factor_ref 0.1593
_reflns_Friedel_coverage 0.000
_reflns_number_gt 3755
_reflns_number_total 4332
_reflns_threshold_expression 'I > 2\s(I)'
_cod_data_source_file c8dt04986f2.cif
_cod_data_source_block 030ZRT15
_cod_original_sg_symbol_H-M 'I 2/a'
_cod_database_code 7701693
_shelx_space_group_comment
;
The symmetry employed for this shelxl refinement is uniquely defined
by the following loop, which should always be used as a source of
symmetry information in preference to the above space-group names.
They are only intended as comments.
;
_shelxl_version_number 2014-3

loop_
_space_group_symop_operation_xyz
'x, y, z'
'-x+1/2, y, -z'
'x+1/2, y+1/2, z+1/2'
'-x+1, y+1/2, -z+1/2'
'-x, -y, -z'
'x-1/2, -y, z'
'-x+1/2, -y+1/2, -z+1/2'
'x, -y+1/2, z+1/2'

loop_
_atom_site_label
_atom_site_type_symbol
_atom_site_fract_x
_atom_site_fract_y
_atom_site_fract_z
_atom_site_U_iso_or_equiv
_atom_site_adp_type
_atom_site_occupancy
_atom_site_site_symmetry_order
_atom_site_calc_flag
_atom_site_refinement_flags_posn
_atom_site_refinement_flags_adp
C1 C 0.1475(3) 0.2065(5) 0.12831(18) 0.0261(10) Uani 1 1 d . .
C2 C 0.1672(3) 0.3195(5) 0.10239(19) 0.0275(10) Uani 1 1 d . .
C3 C 0.1666(3) 0.4320(5) 0.13181(19) 0.0299(10) Uani 1 1 d . .
C4 C 0.1399(3) 0.4674(5) 0.22106(19) 0.0259(10) Uani 1 1 d . .
C5 C 0.1321(3) 0.4004(5) 0.26314(18) 0.0274(10) Uani 1 1 d . .
C6 C 0.1256(3) 0.2613(5) 0.26283(18) 0.0260(10) Uani 1 1 d . .
C7 C 0.1314(3) 0.1883(5) 0.22208(19) 0.0261(10) Uani 1 1 d . .
C8 C 0.1405(3) 0.2531(5) 0.17780(18) 0.0235(9) Uani 1 1 d . .
C9 C 0.1474(3) 0.3932(5) 0.17802(18) 0.0250(9) Uani 1 1 d . .
C10 C 0.1964(5) 0.3222(6) 0.0542(2) 0.0424(14) Uani 1 1 d . .
H10A H 0.1717 0.3991 0.0346 0.064 Uiso 1 1 calc R U
H10B H 0.1750 0.2440 0.0345 0.064 Uiso 1 1 calc R U
H10C H 0.2616 0.3252 0.0619 0.064 Uiso 1 1 calc R U
C11 C 0.1970(4) 0.5629(6) 0.1185(2) 0.0403(13) Uani 1 1 d . .
H11A H 0.2236 0.5541 0.0897 0.060 Uiso 1 1 calc R U
H11B H 0.2413 0.5980 0.1474 0.060 Uiso 1 1 calc R U
H11C H 0.1458 0.6217 0.1095 0.060 Uiso 1 1 calc R U
C12 C 0.1400(4) 0.6140(5) 0.2190(2) 0.0395(13) Uani 1 1 d . .
H12A H 0.1139 0.6488 0.2453 0.059 Uiso 1 1 calc R U
H12B H 0.1050 0.6429 0.1859 0.059 Uiso 1 1 calc R U
H12C H 0.2014 0.6452 0.2244 0.059 Uiso 1 1 calc R U
C13 C 0.1337(4) 0.4730(6) 0.3111(2) 0.0399(13) Uani 1 1 d . .
H13A H 0.1739 0.5475 0.3141 0.060 Uiso 1 1 calc R U
H13B H 0.1548 0.4152 0.3401 0.060 Uiso 1 1 calc R U
H13C H 0.0736 0.5033 0.3104 0.060 Uiso 1 1 calc R U
C14 C 0.1104(4) 0.1955(6) 0.3098(2) 0.0360(12) Uani 1 1 d . .
H14A H 0.0935 0.1048 0.3021 0.054 Uiso 1 1 calc R U
H14B H 0.0626 0.2403 0.3206 0.054 Uiso 1 1 calc R U
H14C H 0.1653 0.1990 0.3368 0.054 Uiso 1 1 calc R U
C15 C 0.1348(4) 0.0419(5) 0.2253(2) 0.0308(11) Uani 1 1 d . .
H15A H 0.1709 0.0156 0.2585 0.046 Uiso 1 1 calc R U
H15B H 0.1615 0.0076 0.1991 0.046 Uiso 1 1 calc R U
H15C H 0.0743 0.0076 0.2203 0.046 Uiso 1 1 calc R U
C16 C 0.1799(4) 0.0034(8) 0.0494(3) 0.0509(17) Uani 1 1 d . .
H16A H 0.2404 0.0349 0.0642 0.076 Uiso 1 1 calc R U
H16B H 0.1583 0.0388 0.0154 0.076 Uiso 1 1 calc R U
H16C H 0.1803 -0.0916 0.0478 0.076 Uiso 1 1 calc R U
C17 C 0.0739(5) -0.0947(6) 0.1178(2) 0.0466(16) Uani 1 1 d . .
H17A H 0.0487 -0.1572 0.0910 0.070 Uiso 1 1 calc R U
H17B H 0.0295 -0.0744 0.1366 0.070 Uiso 1 1 calc R U
H17C H 0.1269 -0.1322 0.1407 0.070 Uiso 1 1 calc R U
C18 C -0.0021(3) 0.1344(5) 0.05426(18) 0.0266(10) Uani 1 1 d . .
C19 C -0.0137(4) 0.2428(5) 0.02029(18) 0.0338(11) Uani 1 1 d . .
H19 H 0.0271 0.2694 0.0016 0.041 Uiso 1 1 calc R U
C20 C -0.0953(4) 0.3029(6) 0.0193(2) 0.0393(13) Uani 1 1 d . .
H20 H -0.1192 0.3757 -0.0008 0.047 Uiso 1 1 calc R U
C21 C -0.1356(4) 0.2387(6) 0.0525(2) 0.0390(13) Uani 1 1 d . .
H21 H -0.1910 0.2604 0.0593 0.047 Uiso 1 1 calc R U
C22 C -0.0788(3) 0.1351(5) 0.0742(2) 0.0296(10) Uani 1 1 d . .
H22 H -0.0900 0.0754 0.0983 0.036 Uiso 1 1 calc R U
Si1 Si 0.10525(9) 0.05672(13) 0.08923(5) 0.0286(3) Uani 1 1 d . .
Cl1 Cl -0.02600(9) 0.55851(12) 0.08201(5) 0.0350(3) Uani 1 1 d . .
Cl2 Cl -0.07153(8) 0.32083(12) 0.17248(5) 0.0297(3) Uani 1 1 d . .
Zr1 Zr 0.00901(3) 0.33298(4) 0.10676(2) 0.02259(16) Uani 1 1 d . .

loop_
_atom_site_aniso_label
_atom_site_aniso_U_11
_atom_site_aniso_U_22
_atom_site_aniso_U_33
_atom_site_aniso_U_23
_atom_site_aniso_U_13
_atom_site_aniso_U_12
C1 0.024(2) 0.030(2) 0.022(2) -0.0014(19) 0.0021(18) 0.0061(19)
C2 0.021(2) 0.034(3) 0.025(2) 0.0012(19) 0.0015(18) -0.0007(19)
C3 0.028(2) 0.030(3) 0.028(2) 0.005(2) 0.0001(19) -0.002(2)
C4 0.023(2) 0.022(2) 0.030(2) -0.0014(18) 0.0015(18) 0.0017(18)
C5 0.023(2) 0.032(3) 0.024(2) -0.0046(19) -0.0013(18) 0.0024(19)
C6 0.020(2) 0.028(2) 0.028(2) 0.0029(19) 0.0011(17) 0.0015(18)
C7 0.021(2) 0.025(2) 0.029(2) 0.0017(19) 0.0008(18) 0.0006(18)
C8 0.019(2) 0.024(2) 0.024(2) -0.0044(18) -0.0009(17) 0.0009(17)
C9 0.021(2) 0.028(2) 0.023(2) 0.0009(18) -0.0008(17) 0.0009(18)
C10 0.057(4) 0.046(3) 0.024(3) 0.003(2) 0.010(3) -0.004(3)
C11 0.042(3) 0.034(3) 0.042(3) 0.008(2) 0.004(2) -0.011(2)
C12 0.044(3) 0.023(3) 0.047(3) -0.002(2) 0.003(3) 0.002(2)
C13 0.041(3) 0.045(3) 0.031(3) -0.011(2) 0.005(2) 0.003(3)
C14 0.035(3) 0.045(3) 0.027(3) 0.004(2) 0.005(2) 0.001(2)
C15 0.034(3) 0.025(2) 0.030(2) 0.004(2) 0.003(2) -0.002(2)
C16 0.036(3) 0.066(4) 0.050(4) -0.029(3) 0.010(3) 0.002(3)
C17 0.069(4) 0.023(3) 0.038(3) -0.001(2) -0.004(3) 0.000(3)
C18 0.031(2) 0.023(2) 0.022(2) -0.0044(18) 0.0005(19) -0.0033(19)
C19 0.042(3) 0.034(3) 0.020(2) 0.002(2) -0.003(2) -0.007(2)
C20 0.045(3) 0.032(3) 0.029(3) 0.003(2) -0.011(2) 0.002(2)
C21 0.029(3) 0.037(3) 0.044(3) -0.012(2) -0.002(2) 0.002(2)
C22 0.030(2) 0.026(2) 0.031(2) -0.005(2) 0.003(2) -0.004(2)
Si1 0.0293(7) 0.0266(7) 0.0275(6) -0.0052(5) 0.0027(5) 0.0038(5)
Cl1 0.0406(7) 0.0234(6) 0.0368(6) 0.0074(5) 0.0014(5) 0.0028(5)
Cl2 0.0244(5) 0.0331(6) 0.0311(6) 0.0014(5) 0.0060(4) 0.0023(4)
Zr1 0.0229(2) 0.0199(2) 0.0224(2) 0.00260(14) 0.00097(15) -0.00001(14)

loop_
_atom_type_symbol
_atom_type_description
_atom_type_scat_dispersion_real
_atom_type_scat_dispersion_imag
_atom_type_scat_source
C C 0.0181 0.0091 'International Tables Vol C Tables 4.2.6.8 and 6.1.1.4'
H H 0.0000 0.0000 'International Tables Vol C Tables 4.2.6.8 and 6.1.1.4'
Si Si 0.2541 0.3302 'International Tables Vol C Tables 4.2.6.8 and 6.1.1.4'
Cl Cl 0.3639 0.7018 'International Tables Vol C Tables 4.2.6.8 and 6.1.1.4'
Zr Zr -0.1862 2.2449 'International Tables Vol C Tables 4.2.6.8 and 6.1.1.4'

loop_
_exptl_crystal_face_index_h
_exptl_crystal_face_index_k
_exptl_crystal_face_index_l
_exptl_crystal_face_perp_dist
7 4 1 0.0535
-7 -4 -1 0.0638
0 5 -6 0.0198
-1 -5 6 0.0236
0 -8 -8 0.0180
0 8 8 0.0180
0 8 0 0.0151
4 5 8 0.0383

loop_
_geom_angle_atom_site_label_1
_geom_angle_atom_site_label_2
_geom_angle_atom_site_label_3
_geom_angle
C2 C1 C8 105.4(4)
C2 C1 Si1 117.8(4)
C8 C1 Si1 133.8(4)
C2 C1 Zr1 74.5(3)
C8 C1 Zr1 77.6(3)
Si1 C1 Zr1 98.0(2)
C3 C2 C1 110.6(4)
C3 C2 C10 122.2(5)
C1 C2 C10 126.8(5)
C3 C2 Zr1 77.3(3)
C1 C2 Zr1 71.8(3)
C10 C2 Zr1 124.0(4)
C2 C3 C9 107.9(5)
C2 C3 C11 123.4(5)
C9 C3 C11 127.9(5)
C2 C3 Zr1 70.4(3)
C9 C3 Zr1 74.4(3)
C11 C3 Zr1 128.6(4)
C5 C4 C9 117.6(4)
C5 C4 C12 122.3(5)
C9 C4 C12 120.0(5)
C4 C5 C6 121.1(4)
C4 C5 C13 119.8(5)
C6 C5 C13 119.1(5)
C7 C6 C5 122.3(5)
C7 C6 C14 120.0(5)
C5 C6 C14 117.7(5)
C6 C7 C8 118.6(5)
C6 C7 C15 120.7(5)
C8 C7 C15 120.5(5)
C7 C8 C9 119.2(4)
C7 C8 C1 132.9(5)
C9 C8 C1 107.9(4)
C7 C8 Zr1 124.4(3)
C9 C8 Zr1 74.2(3)
C1 C8 Zr1 68.5(3)
C3 C9 C4 131.1(5)
C3 C9 C8 107.9(4)
C4 C9 C8 120.9(4)
C3 C9 Zr1 73.5(3)
C4 C9 Zr1 121.7(3)
C8 C9 Zr1 73.2(3)
C22 C18 C19 105.2(5)
C22 C18 Si1 121.6(4)
C19 C18 Si1 127.8(4)
C22 C18 Zr1 73.6(3)
C19 C18 Zr1 73.3(3)
Si1 C18 Zr1 97.58(19)
C20 C19 C18 108.8(5)
C20 C19 Zr1 76.4(3)
C18 C19 Zr1 73.1(3)
C21 C20 C19 109.2(5)
C21 C20 Zr1 74.2(3)
C19 C20 Zr1 71.3(3)
C20 C21 C22 107.3(5)
C20 C21 Zr1 74.1(3)
C22 C21 Zr1 71.3(3)
C21 C22 C18 109.4(5)
C21 C22 Zr1 76.1(3)
C18 C22 Zr1 73.0(3)
C16 Si1 C17 105.3(4)
C16 Si1 C18 115.4(3)
C17 Si1 C18 106.2(3)
C16 Si1 C1 113.1(3)
C17 Si1 C1 122.3(3)
C18 Si1 C1 94.4(2)
Cl2 Zr1 Cl1 97.73(5)
Cl2 Zr1 C1 111.97(12)
Cl1 Zr1 C1 133.80(13)
Cl2 Zr1 C18 114.29(12)
Cl1 Zr1 C18 130.17(12)
C1 Zr1 C18 68.35(17)
Cl2 Zr1 C19 135.05(14)
Cl1 Zr1 C19 97.04(13)
C1 Zr1 C19 86.42(18)
C18 Zr1 C19 33.61(17)
Cl2 Zr1 C2 136.53(12)
Cl1 Zr1 C2 101.11(13)
C1 Zr1 C2 33.78(17)
C18 Zr1 C2 81.53(17)
C19 Zr1 C2 80.79(18)
Cl2 Zr1 C22 83.50(13)
Cl1 Zr1 C22 128.03(13)
C1 Zr1 C22 91.04(17)
C18 Zr1 C22 33.38(17)
C19 Zr1 C22 54.44(18)
C2 Zr1 C22 113.23(17)
Cl2 Zr1 C20 111.44(16)
Cl1 Zr1 C20 79.08(14)
C1 Zr1 C20 118.16(18)
C18 Zr1 C20 54.56(17)
C19 Zr1 C20 32.3(2)
C2 Zr1 C20 110.4(2)
C22 Zr1 C20 53.35(18)
Cl2 Zr1 C21 82.67(15)
Cl1 Zr1 C21 95.66(14)
C1 Zr1 C21 121.75(18)
C18 Zr1 C21 54.93(17)
C19 Zr1 C21 53.7(2)
C2 Zr1 C21 133.14(18)
C22 Zr1 C21 32.62(18)
C20 Zr1 C21 31.7(2)
Cl2 Zr1 C8 83.14(11)
Cl1 Zr1 C8 126.33(11)
C1 Zr1 C8 33.82(15)
C18 Zr1 C8 95.81(15)
C19 Zr1 C8 119.80(17)
C2 Zr1 C8 54.23(16)
C22 Zr1 C8 105.49(16)
C20 Zr1 C8 150.02(17)
C21 Zr1 C8 137.08(18)
Cl2 Zr1 C3 116.77(12)
Cl1 Zr1 C3 80.05(12)
C1 Zr1 C3 55.42(17)
C18 Zr1 C3 113.86(17)
C19 Zr1 C3 107.50(18)
C2 Zr1 C3 32.33(17)
C22 Zr1 C3 144.75(17)
C20 Zr1 C3 129.34(19)
C21 Zr1 C3 160.41(19)
C8 Zr1 C3 53.64(15)
Cl2 Zr1 C9 86.36(11)
Cl1 Zr1 C9 93.77(11)
C1 Zr1 C9 55.67(16)
C18 Zr1 C9 123.97(16)
C19 Zr1 C9 134.52(18)
C2 Zr1 C9 53.77(16)
C22 Zr1 C9 137.90(17)
C20 Zr1 C9 161.43(19)
C21 Zr1 C9 166.39(19)
C8 Zr1 C9 32.56(15)
C3 Zr1 C9 32.09(16)

loop_
_geom_bond_atom_site_label_1
_geom_bond_atom_site_label_2
_geom_bond_distance
C1 C2 1.437(7)
C1 C8 1.468(7)
C1 Si1 1.900(5)
C1 Zr1 2.455(5)
C2 C3 1.414(8)
C2 C10 1.500(7)
C2 Zr1 2.490(5)
C3 C9 1.429(7)
C3 C11 1.504(7)
C3 Zr1 2.579(5)
C4 C5 1.375(7)
C4 C9 1.434(7)
C4 C12 1.512(7)
C5 C6 1.438(7)
C5 C13 1.508(7)
C6 C7 1.367(7)
C6 C14 1.524(7)
C7 C8 1.422(7)
C7 C15 1.512(7)
C8 C9 1.448(7)
C8 Zr1 2.576(4)
C9 Zr1 2.590(5)
C16 Si1 1.861(6)
C17 Si1 1.864(6)
C18 C22 1.428(7)
C18 C19 1.437(7)
C18 Si1 1.880(5)
C18 Zr1 2.483(5)
C19 C20 1.403(9)
C19 Zr1 2.487(5)
C20 C21 1.393(9)
C20 Zr1 2.552(5)
C21 C22 1.418(8)
C21 Zr1 2.553(5)
C22 Zr1 2.491(5)
Cl1 Zr1 2.4447(12)
Cl2 Zr1 2.4380(12)

loop_
_geom_torsion_atom_site_label_1
_geom_torsion_atom_site_label_2
_geom_torsion_atom_site_label_3
_geom_torsion_atom_site_label_4
_geom_torsion
C8 C1 C2 C3 -3.9(5)
Si1 C1 C2 C3 159.2(4)
Zr1 C1 C2 C3 68.2(4)
C8 C1 C2 C10 168.6(5)
Si1 C1 C2 C10 -28.4(7)
Zr1 C1 C2 C10 -119.3(5)
C8 C1 C2 Zr1 -72.1(3)
Si1 C1 C2 Zr1 90.9(3)
C1 C2 C3 C9 0.7(6)
C10 C2 C3 C9 -172.2(5)
Zr1 C2 C3 C9 65.4(4)
C1 C2 C3 C11 171.3(5)
C10 C2 C3 C11 -1.5(8)
Zr1 C2 C3 C11 -123.9(5)
C1 C2 C3 Zr1 -64.7(3)
C10 C2 C3 Zr1 122.4(5)
C9 C4 C5 C6 -4.2(7)
C12 C4 C5 C6 175.4(5)
C9 C4 C5 C13 173.6(5)
C12 C4 C5 C13 -6.8(8)
C4 C5 C6 C7 3.5(7)
C13 C5 C6 C7 -174.3(5)
C4 C5 C6 C14 -175.7(5)
C13 C5 C6 C14 6.6(7)
C5 C6 C7 C8 -2.6(7)
C14 C6 C7 C8 176.5(4)
C5 C6 C7 C15 172.9(5)
C14 C6 C7 C15 -8.0(7)
C6 C7 C8 C9 2.8(7)
C15 C7 C8 C9 -172.8(4)
C6 C7 C8 C1 -179.3(5)
C15 C7 C8 C1 5.1(8)
C6 C7 C8 Zr1 -87.6(5)
C15 C7 C8 Zr1 96.9(5)
C2 C1 C8 C7 -172.5(5)
Si1 C1 C8 C7 28.4(8)
Zr1 C1 C8 C7 117.7(5)
C2 C1 C8 C9 5.6(5)
Si1 C1 C8 C9 -153.5(4)
Zr1 C1 C8 C9 -64.3(3)
C2 C1 C8 Zr1 69.8(3)
Si1 C1 C8 Zr1 -89.3(4)
C2 C3 C9 C4 179.2(5)
C11 C3 C9 C4 9.1(9)
Zr1 C3 C9 C4 -118.0(5)
C2 C3 C9 C8 2.9(5)
C11 C3 C9 C8 -167.2(5)
Zr1 C3 C9 C8 65.7(3)
C2 C3 C9 Zr1 -62.8(3)
C11 C3 C9 Zr1 127.1(6)
C5 C4 C9 C3 -171.6(5)
C12 C4 C9 C3 8.8(8)
C5 C4 C9 C8 4.4(7)
C12 C4 C9 C8 -175.2(5)
C5 C4 C9 Zr1 92.9(5)
C12 C4 C9 Zr1 -86.7(5)
C7 C8 C9 C3 173.1(4)
C1 C8 C9 C3 -5.3(5)
Zr1 C8 C9 C3 -65.9(3)
C7 C8 C9 C4 -3.7(7)
C1 C8 C9 C4 177.9(4)
Zr1 C8 C9 C4 117.3(4)
C7 C8 C9 Zr1 -121.0(4)
C1 C8 C9 Zr1 60.6(3)
C22 C18 C19 C20 -1.5(6)
Si1 C18 C19 C20 -155.4(4)
Zr1 C18 C19 C20 -68.7(4)
C22 C18 C19 Zr1 67.2(3)
Si1 C18 C19 Zr1 -86.7(4)
C18 C19 C20 C21 1.5(6)
Zr1 C19 C20 C21 -65.0(4)
C18 C19 C20 Zr1 66.5(3)
C19 C20 C21 C22 -0.8(6)
Zr1 C20 C21 C22 -64.0(4)
C19 C20 C21 Zr1 63.2(4)
C20 C21 C22 C18 -0.1(6)
Zr1 C21 C22 C18 -66.0(3)
C20 C21 C22 Zr1 65.9(4)
C19 C18 C22 C21 1.0(6)
Si1 C18 C22 C21 156.9(4)
Zr1 C18 C22 C21 68.0(4)
C19 C18 C22 Zr1 -67.0(3)
Si1 C18 C22 Zr1 88.9(3)
C22 C18 Si1 C16 155.7(4)
C19 C18 Si1 C16 -54.2(6)
Zr1 C18 Si1 C16 -129.0(3)
C22 C18 Si1 C17 39.4(5)
C19 C18 Si1 C17 -170.5(5)
Zr1 C18 Si1 C17 114.7(3)
C22 C18 Si1 C1 -86.1(4)
C19 C18 Si1 C1 64.0(5)
Zr1 C18 Si1 C1 -10.7(2)
C2 C1 Si1 C16 54.3(5)
C8 C1 Si1 C16 -148.6(5)
Zr1 C1 Si1 C16 130.9(3)
C2 C1 Si1 C17 -178.1(4)
C8 C1 Si1 C17 -21.0(6)
Zr1 C1 Si1 C17 -101.5(3)
C2 C1 Si1 C18 -65.7(4)
C8 C1 Si1 C18 91.4(5)
Zr1 C1 Si1 C18 10.9(2)

loop_
_exptl_oxdiff_crystal_face_indexfrac_h
_exptl_oxdiff_crystal_face_indexfrac_k
_exptl_oxdiff_crystal_face_indexfrac_l
_exptl_oxdiff_crystal_face_x
_exptl_oxdiff_crystal_face_y
_exptl_oxdiff_crystal_face_z
6.9987 3.5090 1.0257 0.3484 -0.8660 0.4834
-6.9976 -4.0079 -1.0244 -0.3892 0.8702 -0.4423
-0.0055 4.9704 -6.0143 0.1579 -0.3402 -0.9017
-0.9945 -5.4712 6.0107 -0.2018 0.4711 0.8443
0.0214 -7.5101 -7.9835 -0.9453 -0.3345 -0.0378
-0.0214 7.5101 7.9835 0.9453 0.3345 0.0378
-0.0172 8.4824 -0.0213 0.6936 -0.0715 -0.6987
3.9884 4.5238 8.0106 0.7126 -0.1467 0.6782
